data_4500814
loop_
_publ_author_name
'Olshansky, Jacob H.'
'Blau, Samuel M.'
'Zeller, Matthias'
'Schrier, Joshua'
'Norquist, Alexander J.'

_publ_section_title
;
 Understanding an Order--Disorder Phase Transition in Ionothermally
 Synthesized Gallium Phosphates
;
_journal_issue 7
_journal_name_full 'Crystal Growth &amp; Design'
_journal_page_first 3065
_journal_paper_doi 10.1021/cg200332y
_journal_volume 11
_journal_year 2011
_chemical_formula_moiety 'C5 H15 Ga1 N2 O8 P2'
_chemical_formula_sum 'C5 H15 Ga N2 O8 P2'
_chemical_formula_weight 362.85
_space_group_IT_number 14
_symmetry_cell_setting monoclinic
_symmetry_space_group_name_Hall '-P 2yn'
_symmetry_space_group_name_H-M 'P 1 21/n 1'
_atom_sites_solution_hydrogens geom
_atom_sites_solution_primary direct
_cell_angle_alpha 90
_cell_angle_beta 90.114(7)
_cell_angle_gamma 90
_cell_formula_units_Z 4
_cell_length_a 8.899(4)
_cell_length_b 15.087(7)
_cell_length_c 8.923(4)
_cell_measurement_reflns_used 1426
_cell_measurement_temperature 100
_cell_measurement_theta_max 29.0508
_cell_measurement_theta_min 2.6533
_cell_volume 1198.0(9)
_computing_cell_refinement Apex2
_computing_data_collection 'Apex2 v2009.7-0 (Bruker, 2009)'
_computing_data_reduction Apex2
_computing_molecular_graphics 'CAMERON (Watkin et al., 1996)'
_computing_publication_material 'CRYSTALS (Betteridge et al., 2003)'
_computing_structure_refinement 'CRYSTALS (Betteridge et al., 2003)'
_computing_structure_solution 'SIR92 (Altomare et al., 1993)'
_diffrn_ambient_temperature 100
_diffrn_measured_fraction_theta_full 0.991
_diffrn_measured_fraction_theta_max 0.911
_diffrn_measurement_device 'Bruker AXS Smart Apex CCD'
_diffrn_measurement_device_type Area
_diffrn_measurement_method \w
_diffrn_radiation_monochromator graphite
_diffrn_radiation_type 'Mo K\a'
_diffrn_radiation_wavelength 0.71073
_diffrn_reflns_av_R_equivalents 0.080
_diffrn_reflns_limit_h_max 13
_diffrn_reflns_limit_h_min -13
_diffrn_reflns_limit_k_max 22
_diffrn_reflns_limit_k_min 0
_diffrn_reflns_limit_l_max 13
_diffrn_reflns_limit_l_min 0
_diffrn_reflns_number 3760
_diffrn_reflns_theta_full 25.192
_diffrn_reflns_theta_max 31.889
_diffrn_reflns_theta_min 2.652
_diffrn_standards_number 0
_exptl_absorpt_coefficient_mu 2.600
_exptl_absorpt_correction_T_max 0.7463
_exptl_absorpt_correction_T_min 0.5164
_exptl_absorpt_correction_type multi-scan
_exptl_absorpt_process_details 'Apex2 v2009.7-0 (Bruker, 2009)'
_exptl_crystal_colour colorless
_exptl_crystal_density_diffrn 2.012
_exptl_crystal_density_method 'not measured'
_exptl_crystal_description rod
_exptl_crystal_F_000 736
_exptl_crystal_size_max 0.300
_exptl_crystal_size_mid 0.080
_exptl_crystal_size_min 0.050
_refine_diff_density_max 0.63
_refine_diff_density_min -1.30
_refine_ls_extinction_coef 88(11)
_refine_ls_extinction_method 'Larson (1970), Equation 22'
_refine_ls_goodness_of_fit_ref 0.9898
_refine_ls_hydrogen_treatment noref
_refine_ls_matrix_type full
_refine_ls_number_parameters 165
_refine_ls_number_reflns 2096
_refine_ls_number_restraints 0
_refine_ls_R_factor_all 0.1098
_refine_ls_R_factor_gt 0.0654
_refine_ls_shift/su_max 0.0001808
_refine_ls_shift/su_mean 0.6224449
_refine_ls_structure_factor_coef Fsqd
_refine_ls_weighting_details
;
 Method= Modified Sheldrick 
 w=1/[\s^2^(F^2^) + ( 0.01P)^2^ +11.19P] 
 ,where P=(max(Fo^2^,0) + 2Fc^2^)/3 
;
_refine_ls_weighting_scheme calc
_refine_ls_wR_factor_all 0.1494
_refine_ls_wR_factor_gt 0.1285
_refine_ls_wR_factor_ref 0.1176
_reflns_limit_h_max 13
_reflns_limit_h_min -13
_reflns_limit_k_max 22
_reflns_limit_k_min 0
_reflns_limit_l_max 13
_reflns_limit_l_min 0
_reflns_number_gt 2490
_reflns_number_total 3760
_reflns_threshold_expression I>2.0\s(I)
_oxford_diffrn_Wilson_B_factor 0.77
_oxford_diffrn_Wilson_scale 40.60
_oxford_refine_ls_r_factor_ref 0.0526
_oxford_refine_ls_scale 0.1665(2)
_oxford_reflns_number_all 3751
_oxford_reflns_threshold_expression_ref I>3.0\s(I)
_cod_data_source_file cg200332y_si_002.cif
_cod_data_source_block '[C~5~H~14~N~2~][Ga(HPO~4~)(PO~4~)]_Cmp-2b'
_cod_depositor_comments
;
The following automatic conversions were performed:

'_symmetry_cell_setting' value 'Monoclinic' changed to 'monoclinic'
according to /home/saulius/struct/CIF-dictionaries/cif_core.dic
dictionary named 'cif_core.dic' version 2.4.1 from 2010-06-29.

Automatic conversion script
Id: cif_fix_values 1715 2011-07-08 13:25:40Z adriana 
;
_cod_original_cell_volume 1198.0(10)
_cod_original_sg_symbol_H-M 'P 1 21/n 1 '
_cod_original_formula_sum 'C5 H15 Ga1 N2 O8 P2'
_cod_database_code 4500814

loop_
_symmetry_equiv_pos_as_xyz
x,y,z
-x,-y,-z
-x+1/2,y+1/2,-z+1/2
x+1/2,-y+1/2,z+1/2

loop_
_atom_site_label
_atom_site_type_symbol
_atom_site_fract_x
_atom_site_fract_y
_atom_site_fract_z
_atom_site_U_iso_or_equiv
_atom_site_occupancy
_atom_site_adp_type
_atom_site_refinement_flags_posn
Ga1 Ga 0.50751(10) 0.00440(5) 0.75273(11) 0.0122 1.0000 Uani .
P1 P 0.3367(2) 0.08576(10) 0.5022(4) 0.0122 1.0000 Uani .
P2 P 0.6526(2) 0.10758(10) 1.0030(4) 0.0121 1.0000 Uani .
O1 O 0.4677(5) 0.1465(3) 0.4909(9) 0.0180 1.0000 Uani .
O2 O 0.1869(5) 0.1373(3) 0.5067(10) 0.0161 1.0000 Uani .
O3 O 0.3384(8) 0.0294(4) 0.6462(7) 0.0152 1.0000 Uani .
O4 O 0.3289(7) 0.0226(5) 0.3679(8) 0.0180 1.0000 Uani .
O5 O 0.7174(7) 0.1990(3) 1.0206(8) 0.0212 1.0000 Uani .
O6 O 0.7742(6) 0.0372(3) 1.0044(11) 0.0195 1.0000 Uani .
O7 O 0.5623(8) 0.1035(4) 0.8548(7) 0.0157 1.0000 Uani .
O8 O 0.5352(9) 0.0913(4) 1.1289(7) 0.0175 1.0000 Uani .
N1 N 0.7188(7) 0.2262(4) 0.5154(11) 0.0183 1.0000 Uani .
N2 N 0.5572(8) 0.3909(4) 0.5174(10) 0.0201 1.0000 Uani .
C1 C 0.7114(12) 0.2839(6) 0.6537(12) 0.0209 1.0000 Uani .
C2 C 0.5691(11) 0.3373(6) 0.6516(12) 0.0174 1.0000 Uani .
C3 C 0.5759(12) 0.3369(7) 0.3784(12) 0.0218 1.0000 Uani .
C4 C 0.7167(11) 0.2840(7) 0.3785(11) 0.0201 1.0000 Uani .
C5 C 0.8503(10) 0.1672(5) 0.5189(18) 0.0331 1.0000 Uani .
H1 H 0.1815 0.1893 0.5369 0.0252 1.0000 Uiso R
H2 H 0.6313 0.1901 0.5138 0.0214 1.0000 Uiso R
H3 H 0.7965 0.3239 0.6542 0.0259 1.0000 Uiso R
H4 H 0.7131 0.2468 0.7416 0.0261 1.0000 Uiso R
H5 H 0.5694 0.3773 0.7375 0.0214 1.0000 Uiso R
H6 H 0.4831 0.2972 0.6578 0.0212 1.0000 Uiso R
H7 H 0.4610 0.4181 0.5153 0.0244 1.0000 Uiso R
H8 H 0.6328 0.4353 0.5198 0.0244 1.0000 Uiso R
H9 H 0.4911 0.2965 0.3679 0.0241 1.0000 Uiso R
H10 H 0.5783 0.3770 0.2937 0.0240 1.0000 Uiso R
H11 H 0.7209 0.2469 0.2905 0.0231 1.0000 Uiso R
H12 H 0.8023 0.3238 0.3785 0.0229 1.0000 Uiso R
H13 H 0.8516 0.1311 0.4298 0.0508 1.0000 Uiso R
H14 H 0.9404 0.2023 0.5220 0.0510 1.0000 Uiso R
H15 H 0.8472 0.1294 0.6057 0.0508 1.0000 Uiso R

loop_
_atom_site_aniso_label
_atom_site_aniso_U_11
_atom_site_aniso_U_22
_atom_site_aniso_U_33
_atom_site_aniso_U_23
_atom_site_aniso_U_13
_atom_site_aniso_U_12
Ga1 0.0184(3) 0.0108(3) 0.0074(3) -0.0007(7) -0.0013(11) 0.0003(3)
P1 0.0161(9) 0.0101(7) 0.0103(8) -0.0019(12) 0.0009(16) 0.0006(7)
P2 0.0171(9) 0.0091(7) 0.0101(9) -0.0002(12) 0.0022(17) 0.0010(6)
O1 0.016(3) 0.015(2) 0.023(3) 0.003(3) 0.001(4) -0.0029(16)
O2 0.016(3) 0.011(2) 0.021(3) 0.000(3) 0.003(4) 0.0030(17)
O3 0.030(4) 0.013(3) 0.003(3) 0.000(3) 0.005(3) -0.005(3)
O4 0.018(3) 0.022(3) 0.013(4) -0.003(3) -0.001(3) 0.002(3)
O5 0.031(3) 0.015(2) 0.018(4) 0.002(3) -0.006(3) -0.005(2)
O6 0.021(3) 0.018(2) 0.020(3) 0.004(4) -0.001(4) 0.0047(19)
O7 0.025(4) 0.013(3) 0.010(3) -0.005(2) -0.006(3) 0.005(2)
O8 0.026(3) 0.016(3) 0.011(3) 0.006(2) 0.000(3) 0.003(3)
N1 0.017(3) 0.013(3) 0.025(5) -0.001(4) -0.005(4) -0.001(2)
N2 0.023(3) 0.021(3) 0.016(5) -0.003(3) -0.003(4) -0.005(2)
C1 0.025(5) 0.016(4) 0.022(5) -0.001(4) 0.002(4) -0.002(4)
C2 0.019(5) 0.017(4) 0.016(5) 0.005(3) 0.003(4) 0.001(3)
C3 0.021(5) 0.027(5) 0.017(5) 0.010(4) -0.002(4) -0.006(4)
C4 0.016(5) 0.029(5) 0.015(5) -0.003(4) 0.007(4) -0.002(4)
C5 0.023(4) 0.025(4) 0.051(8) -0.005(5) -0.001(6) 0.002(3)

loop_
_atom_type_symbol
_atom_type_scat_dispersion_real
_atom_type_scat_dispersion_imag
_atom_type_scat_Cromer_Mann_a1
_atom_type_scat_Cromer_Mann_b1
_atom_type_scat_Cromer_Mann_a2
_atom_type_scat_Cromer_Mann_b2
_atom_type_scat_Cromer_Mann_a3
_atom_type_scat_Cromer_Mann_b3
_atom_type_scat_Cromer_Mann_a4
_atom_type_scat_Cromer_Mann_b4
_atom_type_scat_Cromer_Mann_c
_atom_type_scat_source
O 0.0106 0.0060 3.0485 13.2771 2.2868 5.7011 1.5463 0.3239 0.8670 32.9089 0.2508 'International Tables Vol C 4.2.6.8 and 6.1.1.4'
H 0.0000 0.0000 0.4930 10.5109 0.3229 26.1257 0.1402 3.1424 0.0408 57.7998 0.0030 'International Tables Vol C 4.2.6.8 and 6.1.1.4'
P 0.1023 0.0942 6.4345 1.9067 4.1791 27.1570 1.7800 0.5260 1.4908 68.1645 1.1149 'International Tables Vol C 4.2.6.8 and 6.1.1.4'
Ga 0.2307 1.6083 15.2354 3.0669 6.7006 0.2412 4.3591 10.7805 2.9623 61.4135 1.7189 'International Tables Vol C 4.2.6.8 and 6.1.1.4'
C 0.0033 0.0016 2.3100 20.8439 1.0200 10.2075 1.5886 0.5687 0.8650 51.6512 0.2156 'International Tables Vol C 4.2.6.8 and 6.1.1.4'
N 0.0061 0.0033 12.2126 0.0057 3.1322 9.8933 2.0125 28.9975 1.1663 0.5826 -11.5290 'International Tables Vol C 4.2.6.8 and 6.1.1.4'

loop_
_geom_angle_atom_site_label_1
_geom_angle_site_symmetry_1
_geom_angle_atom_site_label_2
_geom_angle_atom_site_label_3
_geom_angle_site_symmetry_3
_geom_angle
_geom_angle_publ_flag
O4 2_656 Ga1 O8 2_657 109.0(3) yes
O4 2_656 Ga1 O3 . 113.1(2) yes
O8 2_657 Ga1 O3 . 107.0(3) yes
O4 2_656 Ga1 O7 . 105.1(3) yes
O8 2_657 Ga1 O7 . 114.6(3) yes
O3 . Ga1 O7 . 108.2(3) yes
O1 . P1 O2 . 111.7(3) yes
O1 . P1 O3 . 113.0(4) yes
O2 . P1 O3 . 105.2(4) yes
O1 . P1 O4 . 111.4(4) yes
O2 . P1 O4 . 107.2(4) yes
O3 . P1 O4 . 108.1(3) yes
O5 . P2 O6 . 111.6(3) yes
O5 . P2 O7 . 108.9(4) yes
O6 . P2 O7 . 110.4(4) yes
O5 . P2 O8 . 109.2(4) yes
O6 . P2 O8 . 111.3(4) yes
O7 . P2 O8 . 105.2(3) yes
P1 . O2 H1 . 122.3 no
Ga1 . O3 P1 . 123.9(4) yes
Ga1 2_656 O4 P1 . 123.7(4) yes
Ga1 . O7 P2 . 126.8(4) yes
Ga1 2_657 O8 P2 . 133.1(4) yes
C1 . N1 C4 . 109.2(6) yes
C1 . N1 C5 . 111.5(9) yes
C4 . N1 C5 . 112.2(10) yes
C1 . N1 H2 . 107.7 no
C4 . N1 H2 . 108.1 no
C5 . N1 H2 . 107.9 no
C2 . N2 C3 . 112.0(6) yes
C2 . N2 H7 . 108.8 no
C3 . N2 H7 . 108.8 no
C2 . N2 H8 . 108.9 no
C3 . N2 H8 . 108.8 no
H7 . N2 H8 . 109.5 no
N1 . C1 C2 . 109.7(8) yes
N1 . C1 H3 . 109.1 no
C2 . C1 H3 . 109.0 no
N1 . C1 H4 . 109.3 no
C2 . C1 H4 . 109.5 no
H3 . C1 H4 . 110.3 no
C1 . C2 N2 . 111.7(9) yes
C1 . C2 H5 . 108.8 no
N2 . C2 H5 . 107.7 no
C1 . C2 H6 . 109.1 no
N2 . C2 H6 . 109.6 no
H5 . C2 H6 . 109.8 no
N2 . C3 C4 . 112.9(9) yes
N2 . C3 H9 . 109.5 no
C4 . C3 H9 . 108.5 no
N2 . C3 H10 . 108.1 no
C4 . C3 H10 . 108.4 no
H9 . C3 H10 . 109.5 no
N1 . C4 C3 . 108.8(8) yes
N1 . C4 H11 . 109.0 no
C3 . C4 H11 . 110.2 no
N1 . C4 H12 . 110.6 no
C3 . C4 H12 . 109.3 no
H11 . C4 H12 . 109.1 no
N1 . C5 H13 . 109.6 no
N1 . C5 H14 . 109.3 no
H13 . C5 H14 . 108.9 no
N1 . C5 H15 . 110.6 no
H13 . C5 H15 . 109.2 no
H14 . C5 H15 . 109.2 no

loop_
_geom_bond_atom_site_label_1
_geom_bond_atom_site_label_2
_geom_bond_site_symmetry_2
_geom_bond_distance
_geom_bond_publ_flag
Ga1 O4 2_656 1.858(7) yes
Ga1 O8 2_657 1.829(6) yes
Ga1 O3 . 1.818(7) yes
Ga1 O7 . 1.817(6) yes
P1 O1 . 1.486(5) yes
P1 O2 . 1.544(5) yes
P1 O3 . 1.541(7) yes
P1 O4 . 1.532(7) yes
P2 O5 . 1.503(5) yes
P2 O6 . 1.515(5) yes
P2 O7 . 1.548(8) yes
P2 O8 . 1.555(8) yes
O2 H1 . 0.831 no
N1 C1 . 1.512(13) yes
N1 C4 . 1.501(13) yes
N1 C5 . 1.470(10) yes
N1 H2 . 0.950 no
N2 C2 . 1.449(13) yes
N2 C3 . 1.493(14) yes
N2 H7 . 0.950 no
N2 H8 . 0.950 no
C1 C2 . 1.501(14) yes
C1 H3 . 0.968 no
C1 H4 . 0.964 no
C2 H5 . 0.975 no
C2 H6 . 0.977 no
C3 C4 . 1.485(14) yes
C3 H9 . 0.974 no
C3 H10 . 0.969 no
C4 H11 . 0.965 no
C4 H12 . 0.970 no
C5 H13 . 0.963 no
C5 H14 . 0.961 no
C5 H15 . 0.962 no

loop_
_geom_hbond_atom_site_label_D
_geom_hbond_atom_site_label_H
_geom_hbond_atom_site_label_A
_geom_hbond_site_symmetry_A
_geom_hbond_angle_DHA
_geom_hbond_distance_DH
_geom_hbond_distance_HA
_geom_hbond_distance_DA
_geom_hbond_publ_flag
O2 H1 O5 4_454 152 0.83 1.72 2.488(15) yes
N1 H2 O1 . 168 0.95 1.61 2.546(15) yes
C1 H3 O8 4_554 171 0.97 2.49 3.450(15) yes
C1 H4 O5 . 161 0.96 2.59 3.515(15) yes
N2 H7 O6 4_454 176 0.95 1.80 2.744(15) yes
N2 H8 O6 3_656 161 0.95 1.76 2.677(15) yes
C3 H9 O1 . 126 0.97 2.52 3.192(15) yes
C4 H11 O5 1_554 161 0.97 2.51 3.442(15) yes
C4 H12 O7 4_554 166 0.97 2.57 3.520(15) yes
C5 H14 O2 1_655 122 0.96 2.41 3.031(15) yes

loop_
_oxford_twin_element_scale_factors
0.509(4)
0.491(4)
